data_4323876
loop_
_publ_author_name
'Greg W. Drake'
'George L. Schimek'
'Joseph W. Kolis'

_publ_section_title
;
 [Fe2(Sb2S6)(CO)6]2+: A Cationic Group 15/16 Metal Cluster
;
_journal_name_full 'Inorganic Chemistry'
_journal_page_first 4534
_journal_page_last 4535
_journal_paper_doi 10.1021/ic9603619
_journal_volume 35
_journal_year 1996
_chemical_formula_moiety Fe2Sb4S8C6O10F12
_chemical_formula_sum 'C2 F12 Fe2 O10 S8 Sb4'
_chemical_formula_weight 1315.21
_space_group_IT_number 2
_symmetry_cell_setting triclinic
_symmetry_Int_Tables_number 2
_symmetry_space_group_name_Hall '-P 1'
_symmetry_space_group_name_H-M 'P -1'
_cell_angle_alpha 90.23(4)
_cell_angle_beta 111.75(3)
_cell_angle_gamma 112.96(3)
_cell_formula_units_Z 2
_cell_length_a 12.072(5)
_cell_length_b 14.622(6)
_cell_length_c 10.120(4)
_cell_measurement_reflns_used 25
_cell_measurement_temperature 173.2
_cell_measurement_theta_max 48.5
_cell_measurement_theta_min 42.1
_cell_volume 1504.5(12)
_diffrn_ambient_temperature 173.2
_diffrn_measurement_device AFC7R
_diffrn_measurement_method 'omega/2-theta scans'
_diffrn_orient_matrix_UB_11 -0.03184
_diffrn_orient_matrix_UB_12 -0.06087
_diffrn_orient_matrix_UB_13 0.04389
_diffrn_orient_matrix_UB_21 -0.08152
_diffrn_orient_matrix_UB_22 0.00938
_diffrn_orient_matrix_UB_23 -0.01621
_diffrn_orient_matrix_UB_31 -0.04490
_diffrn_orient_matrix_UB_32 -0.04354
_diffrn_orient_matrix_UB_33 -0.09738
_diffrn_radiation_monochromator graphite
_diffrn_radiation_source 'Rigaku rotating anode'
_diffrn_radiation_type MoKalpha
_diffrn_radiation_wavelength 0.7107
_diffrn_reflns_av_R_equivalents 12.46
_diffrn_reflns_limit_h_max 12
_diffrn_reflns_limit_h_min 0
_diffrn_reflns_limit_k_max 16
_diffrn_reflns_limit_k_min -16
_diffrn_reflns_limit_l_max 11
_diffrn_reflns_limit_l_min -11
_diffrn_reflns_number 4430
_diffrn_reflns_theta_max 24.98
_diffrn_reflns_theta_min 2
_diffrn_standards_decay_% 1.46
_diffrn_standards_interval_count 100
_diffrn_standards_number 3
_exptl_absorpt_coefficient_mu 5.142
_exptl_absorpt_correction_T_max 1.695
_exptl_absorpt_correction_T_min 0.707
_exptl_absorpt_correction_type refdelf
_exptl_absorpt_process_details Walker&Stuart_DIFABS
_exptl_crystal_colour orange
_exptl_crystal_density_diffrn 2.90
_exptl_crystal_description hexagonal
_exptl_crystal_F_000 1216
_exptl_crystal_size_max 0.500
_exptl_crystal_size_mid 0.300
_exptl_crystal_size_min 0.250
_refine_diff_density_max -2.13
_refine_diff_density_min 1.92
_refine_ls_extinction_coef 3.06817
_refine_ls_extinction_method Zachariasen_type_2_Gaussian_isotropic
_refine_ls_goodness_of_fit_obs 4.440
_refine_ls_matrix_type full
_refine_ls_number_parameters 380
_refine_ls_number_reflns 3950
_refine_ls_R_factor_obs 0.0590
_refine_ls_shift/esd_max 0.0260
_refine_ls_structure_factor_coef F
_refine_ls_weighting_scheme sigma
_refine_ls_wR_factor_obs 0.0930
_reflns_number_observed 3950
_reflns_number_total 4330
_reflns_observed_criterion 3.00
_cod_data_source_file ic9603619.cif
_cod_data_source_block IC9603619_Drake_Schimek_Kolis
_cod_original_cell_volume 1504(1)
_cod_original_sg_symbol_H-M 'P -1 '
_cod_original_formula_sum 'Fe2 Sb4 S8 F12 C2 O10'
_cod_database_code 4323876

loop_
_symmetry_equiv_pos_as_xyz
'   +x,   +y,   +z'
'   -x,   -y,   -z'

loop_
_atom_site_aniso_label
_atom_site_aniso_U_11
_atom_site_aniso_U_22
_atom_site_aniso_U_33
_atom_site_aniso_U_12
_atom_site_aniso_U_13
_atom_site_aniso_U_23
Sb(1) 0.0179(5) 0.0200(5) 0.0163(5) 0.0098(4) 0.0084(4) 0.0066(4)
Sb(2) 0.0165(5) 0.0181(5) 0.0160(5) 0.0094(4) 0.0076(4) 0.0056(4)
Sb(3) 0.0238(5) 0.0194(5) 0.0215(5) 0.0113(4) 0.0111(4) 0.0079(4)
Sb(4) 0.0189(5) 0.0194(5) 0.0187(5) 0.0089(4) 0.0093(4) 0.0054(4)
Fe(1) 0.0162(9) 0.0194(9) 0.0161(9) 0.0102(8) 0.0041(7) 0.0040(7)
Fe(2) 0.0153(9) 0.0196(9) 0.0176(9) 0.0099(8) 0.0054(7) 0.0035(7)
S(1) 0.016(1) 0.015(1) 0.019(2) 0.009(1) 0.006(1) 0.003(1)
S(2) 0.018(2) 0.015(2) 0.023(2) 0.005(1) 0.008(1) 0.005(1)
S(3) 0.022(2) 0.021(2) 0.017(1) 0.010(1) 0.007(1) 0.002(1)
S(4) 0.016(1) 0.013(1) 0.026(2) 0.009(1) 0.010(1) 0.007(1)
S(5) 0.019(2) 0.016(1) 0.021(2) 0.006(1) 0.008(1) 0.006(1)
S(6) 0.019(2) 0.019(2) 0.023(2) 0.008(1) 0.008(1) 0.003(1)
S(7) 0.042(2) 0.031(2) 0.042(2) 0.003(2) 0.022(2) -0.009(2)
S(8) 0.076(3) 0.030(2) 0.032(2) 0.021(2) 0.024(2) 0.005(2)
F(1) 0.033(4) 0.052(5) 0.031(4) 0.029(4) 0.003(3) 0.006(4)
F(2) 0.061(5) 0.060(5) 0.032(4) 0.039(5) 0.032(4) 0.023(4)
F(3) 0.029(4) 0.062(6) 0.040(5) 0.022(4) 0.001(4) 0.008(4)
F(4) 0.063(6) 0.062(6) 0.033(5) 0.019(5) 0.030(4) 0.010(4)
F(5) 0.046(5) 0.017(4) 0.034(4) 0.014(3) 0.008(4) 0.004(3)
F(6) 0.067(6) 0.012(4) 0.055(5) 0.010(4) 0.024(5) 0.001(4)
F(7) 0.039(5) 0.043(5) 0.041(5) 0.000(4) 0.006(4) -0.011(4)
F(8) 0.046(5) 0.068(6) 0.042(5) 0.023(4) 0.038(4) 0.019(4)
F(9) 0.037(4) 0.057(5) 0.018(4) 0.016(4) 0.009(3) 0.005(4)
F(10) 0.028(4) 0.068(6) 0.045(5) 0.010(4) 0.028(4) 0.015(4)
F(11) 0.072(6) 0.043(5) 0.064(6) 0.035(5) 0.032(5) 0.019(5)
F(12) 0.083(6) 0.040(5) 0.028(4) 0.042(5) 0.012(4) 0.011(4)
O(1) 0.013(5) 0.045(6) 0.032(5) 0.006(4) -0.008(4) -0.015(5)
O(2) 0.033(5) 0.028(5) 0.043(6) 0.019(4) 0.014(5) 0.021(5)
O(3) 0.045(6) 0.044(6) 0.033(5) 0.031(5) 0.028(5) 0.019(4)
O(4) 0.038(6) 0.062(7) 0.033(5) 0.034(5) 0.017(5) 0.009(5)
O(5) 0.056(6) 0.030(5) 0.025(5) 0.026(5) 0.015(5) 0.018(5)
O(6) 0.010(5) 0.028(5) 0.057(7) -0.005(4) -0.002(4) 0.001(5)
O(7) 0.077(8) 0.045(7) 0.089(9) 0.021(6) 0.048(7) -0.011(6)
O(8) 0.089(9) 0.064(8) 0.056(8) 0.041(7) 0.017(7) -0.004(6)
O(9) 0.056(6) 0.037(6) 0.025(5) -0.005(5) 0.014(5) 0.006(4)
O(10) 0.053(7) 0.049(6) 0.031(6) 0.011(5) 0.018(5) -0.005(5)
C(1) 0.038(9) 0.038(8) 0.034(8) 0.026(7) 0.026(8) 0.019(7)
C(2) 0.007(6) 0.039(9) 0.027(7) 0.012(6) 0.003(5) -0.003(6)
C(3) 0.031(7) 0.020(7) 0.027(7) 0.017(6) 0.014(6) 0.012(5)
C(4) 0.014(6) 0.022(6) 0.008(5) 0.010(5) -0.005(5) 0.002(5)
C(5) 0.018(6) 0.021(7) 0.031(7) 0.011(6) 0.010(6) 0.003(6)
C(6) 0.039(9) 0.025(7) 0.044(8) 0.027(7) 0.018(7) 0.014(6)
C(6*) 0.039(9) 0.025(7) 0.044(8) 0.027(7) 0.018(7) 0.014(6)

loop_
_atom_site_label
_atom_site_fract_x
_atom_site_fract_y
_atom_site_fract_z
_atom_site_B_iso_or_equiv
Sb(1) 0.44103(7) 0.95079(6) 0.12917(8) 1.34(3)
Sb(2) 0.98355(7) 1.48600(6) 0.66386(8) 1.24(3)
Sb(3) 0.90299(8) 1.16857(6) 0.73564(8) 1.59(3)
Sb(4) 0.35214(7) 0.61689(6) 0.15982(8) 1.43(3)
Fe(1) 0.2309(2) 1.0166(1) -0.1758(2) 1.35(5)
Fe(2) 1.2983(1) 1.5322(1) 0.6595(2) 1.34(5)
S(1) 0.4460(3) 1.0989(2) 0.0027(3) 1.29(8)
S(2) 0.2355(3) 0.8649(2) -0.1309(3) 1.54(9)
S(3) 0.3050(3) 0.9276(2) -0.2811(3) 1.57(9)
S(4) 1.0790(3) 1.4157(2) 0.5317(3) 1.32(8)
S(5) 1.2476(3) 1.6510(2) 0.5351(3) 1.53(9)
S(6) 1.2254(3) 1.6399(2) 0.7269(3) 1.58(9)
S(7) 0.1140(4) 0.3088(3) 0.1408(4) 3.2(1)
S(8) 0.4022(4) 0.1343(3) 0.4353(4) 3.6(1)
F(1) 1.0769(7) 1.1909(6) 0.8466(8) 3.0(3)
F(2) 0.8711(8) 1.1534(6) 0.9049(8) 3.3(3)
F(3) 0.7294(7) 1.1468(6) 0.6300(8) 3.7(3)
F(4) 0.9382(9) 1.1854(7) 0.5703(9) 4.1(3)
F(5) 0.9533(7) 1.3085(5) 0.7747(8) 2.7(2)
F(6) 0.8588(8) 1.0300(5) 0.6997(9) 3.7(3)
F(7) 0.4937(8) 0.6873(6) 0.3353(8) 4.0(3)
F(8) 0.2415(8) 0.5822(7) 0.2602(8) 3.7(3)
F(9) 0.2072(7) 0.5448(6) -0.0135(7) 3.1(3)
F(10) 0.4627(7) 0.6505(7) 0.0616(9) 3.7(3)
F(11) 0.3283(9) 0.7356(6) 0.1240(9) 4.3(3)
F(12) 0.3770(9) 0.4993(6) 0.1972(8) 3.8(3)
O(1) -0.0371(8) 0.9109(7) -0.4040(10) 3.0(3)
O(2) 0.2618(8) 1.2024(7) -0.3016(10) 2.6(3)
O(3) 0.1427(9) 1.0628(7) 0.0401(9) 2.6(3)
O(4) 1.3647(9) 1.4267(8) 0.4712(10) 3.1(3)
O(5) 1.3165(9) 1.4071(7) 0.8889(9) 2.7(3)
O(6) 1.5724(8) 1.6861(7) 0.819(1) 3.2(3)
O(7) 0.053(1) 0.3583(8) 0.192(1) 5.3(4)
O(8) 0.149(1) 0.2391(9) 0.220(1) 5.6(5)
O(9) 0.4178(10) 0.0871(7) 0.5579(10) 3.8(3)
O(10) 0.4369(10) 0.1052(8) 0.3305(10) 3.8(3)
C(1) 0.064(1) 0.952(1) -0.318(1) 2.3(4)
C(2) 0.252(1) 1.132(1) -0.254(1) 2.0(4)
C(3) 0.174(1) 1.0462(9) -0.044(1) 1.8(4)
C(4) 1.340(1) 1.4671(9) 0.546(1) 1.3(3)
C(5) 1.312(1) 1.4558(9) 0.804(1) 1.8(4)
C(6) 1.471(1) 1.6279(10) 0.760(1) 2.4(4)

loop_
_atom_type_symbol
_atom_type_oxidation_number
_atom_type_number_in_cell
_atom_type_scat_dispersion_real
_atom_type_scat_dispersion_imag
_atom_type_scat_source
Fe 0 4 0.346 0.844 'International Tables'
Sb 0 8 -0.587 1.546 'International Tables'
S 0 16 0.125 0.123 'International Tables'
F 0 24 0.017 0.010 'International Tables'
C 0 4 0.003 0.002 'International Tables'
O 0 20 0.011 0.006 'International Tables'

loop_
_geom_angle_atom_site_label_1
_geom_angle_atom_site_label_2
_geom_angle_atom_site_label_3
_geom_angle
_geom_angle_site_symmetry_1
_geom_angle_site_symmetry_2
_geom_angle_site_symmetry_3
_geom_angle_publ_flag
S1 SB1 S1 92.15(9) ? ? ? yes
S1 SB1 S2 77.07(10) ? ? ? yes
S1 SB1 S3 82.72(10) ? ? ? yes
S1 SB1 S2 80.73(10) ? ? ? yes
S1 SB1 S3 76.96(10) ? ? ? yes
S2 SB1 S3 149.15(9) ? ? ? yes
S4 SB2 S4 91.65(9) ? ? ? yes
S4 SB2 S5 83.39(10) ? ? ? yes
S4 SB2 S6 76.93(10) ? ? ? yes
S4 SB2 S5 76.63(10) ? ? ? yes
S4 SB2 S6 80.55(10) ? ? ? yes
S5 SB2 S6 149.26(9) ? ? ? yes
F1 SB3 F2 88.4(3) ? ? ? yes
F1 SB3 F3 178.4(3) ? ? ? yes
F1 SB3 F4 90.6(4) ? ? ? yes
F1 SB3 F5 89.0(3) ? ? ? yes
F1 SB3 F6 89.1(3) ? ? ? yes
F2 SB3 F3 90.1(3) ? ? ? yes
F2 SB3 F4 178.8(4) ? ? ? yes
F2 SB3 F5 89.9(3) ? ? ? yes
F2 SB3 F6 90.3(3) ? ? ? yes
F3 SB3 F4 91.0(4) ? ? ? yes
F3 SB3 F5 90.7(3) ? ? ? yes
F3 SB3 F6 91.2(4) ? ? ? yes
F4 SB3 F5 89.5(4) ? ? ? yes
F4 SB3 F6 90.3(4) ? ? ? yes
F5 SB3 F6 178.1(3) ? ? ? yes
F7 SB4 F8 88.2(4) ? ? ? yes
F7 SB4 F9 178.5(3) ? ? ? yes
F7 SB4 F10 91.5(4) ? ? ? yes
F7 SB4 F11 89.7(4) ? ? ? yes
F7 SB4 F12 89.8(4) ? ? ? yes
F8 SB4 F9 90.3(3) ? ? ? yes
F8 SB4 F10 179.4(3) ? ? ? yes
F8 SB4 F11 91.5(4) ? ? ? yes
F8 SB4 F12 88.4(4) ? ? ? yes
F9 SB4 F10 90.0(3) ? ? ? yes
F9 SB4 F11 90.6(4) ? ? ? yes
F9 SB4 F12 90.0(3) ? ? ? yes
F10 SB4 F11 89.0(4) ? ? ? yes
F10 SB4 F12 91.1(4) ? ? ? yes
F11 SB4 F12 179.5(4) ? ? ? yes
S1 FE1 S2 89.4(1) ? ? ? yes
S1 FE1 S3 88.2(1) ? ? ? yes
S1 FE1 C1 178.8(4) ? ? ? yes
S1 FE1 C2 89.8(4) ? ? ? yes
S1 FE1 C3 87.4(4) ? ? ? yes
S2 FE1 S3 53.3(1) ? ? ? yes
S2 FE1 C1 90.5(4) ? ? ? yes
S2 FE1 C2 160.1(4) ? ? ? yes
S2 FE1 C3 102.5(4) ? ? ? yes
S3 FE1 C1 90.8(4) ? ? ? yes
S3 FE1 C2 106.7(4) ? ? ? yes
S3 FE1 C3 155.4(4) ? ? ? yes
C1 FE1 C2 89.9(5) ? ? ? yes
C1 FE1 C3 93.8(5) ? ? ? yes
C2 FE1 C3 97.4(5) ? ? ? yes
S4 FE2 S5 88.4(1) ? ? ? yes
S4 FE2 S6 89.3(1) ? ? ? yes
S4 FE2 C4 86.9(3) ? ? ? yes
S4 FE2 C5 89.4(4) ? ? ? yes
S4 FE2 C6 178.3(3) ? ? ? yes
S5 FE2 S6 53.3(1) ? ? ? yes
S5 FE2 C4 105.4(4) ? ? ? yes
S5 FE2 C5 156.4(4) ? ? ? yes
S5 FE2 C6 90.0(4) ? ? ? yes
S6 FE2 C4 158.5(4) ? ? ? yes
S6 FE2 C5 103.2(4) ? ? ? yes
S6 FE2 C6 89.3(4) ? ? ? yes
C4 FE2 C5 97.9(5) ? ? ? yes
C4 FE2 C6 94.2(5) ? ? ? yes
C5 FE2 C6 91.7(5) ? ? ? yes
SB1 S1 SB1 87.85(9) ? ? ? yes
SB1 S1 FE1 95.7(1) ? ? ? yes
SB1 S1 FE1 97.2(1) ? ? ? yes
SB1 S2 FE1 92.0(1) ? ? ? yes
SB1 S2 S3 105.5(1) ? ? ? yes
FE1 S2 S3 63.4(1) ? ? ? yes
SB1 S3 FE1 94.1(1) ? ? ? yes
SB1 S3 S2 105.2(1) ? ? ? yes
FE1 S3 S2 63.2(1) ? ? ? yes
SB2 S4 SB2 88.35(9) ? ? ? yes
SB2 S4 FE2 96.3(1) ? ? ? yes
SB2 S4 FE2 97.6(1) ? ? ? yes
SB2 S5 FE2 93.9(1) ? ? ? yes
SB2 S5 S6 104.6(1) ? ? ? yes
FE2 S5 S6 63.3(1) ? ? ? yes
SB2 S6 FE2 91.4(1) ? ? ? yes
SB2 S6 S5 106.0(1) ? ? ? yes
FE2 S6 S5 63.4(1) ? ? ? yes
O7 S7 O8 117.5(8) ? ? ? yes
O9 S8 O10 117.9(7) ? ? ? yes
FE1 C1 O1 178(1) ? ? ? yes
FE1 C2 O2 177.8(10) ? ? ? yes
FE1 C3 O3 177(1) ? ? ? yes
FE2 C4 O4 178.4(9) ? ? ? yes
FE2 C5 O5 177(1) ? ? ? yes
FE2 C6 O6 178(1) ? ? ? yes

loop_
_geom_bond_atom_site_label_1
_geom_bond_atom_site_label_2
_geom_bond_distance
_geom_bond_site_symmetry_1
_geom_bond_site_symmetry_2
_geom_bond_publ_flag
SB1 S1 2.513(3) ? ? yes
SB1 S1 2.507(3) ? ? yes
SB1 S2 2.713(3) ? ? yes
SB1 S3 2.675(4) ? ? yes
SB2 S4 2.496(3) ? ? yes
SB2 S4 2.513(3) ? ? yes
SB2 S5 2.701(4) ? ? yes
SB2 S6 2.734(3) ? ? yes
SB3 F1 1.869(7) ? ? yes
SB3 F2 1.885(7) ? ? yes
SB3 F3 1.858(7) ? ? yes
SB3 F4 1.868(7) ? ? yes
SB3 F5 1.887(7) ? ? yes
SB3 F6 1.879(7) ? ? yes
SB4 F7 1.870(7) ? ? yes
SB4 F8 1.885(7) ? ? yes
SB4 F9 1.876(7) ? ? yes
SB4 F10 1.867(7) ? ? yes
SB4 F11 1.883(8) ? ? yes
SB4 F12 1.874(7) ? ? yes
FE1 S1 2.349(4) ? ? yes
FE1 S2 2.284(3) ? ? yes
FE1 S3 2.288(3) ? ? yes
FE1 C1 1.84(1) ? ? yes
FE1 C2 1.84(1) ? ? yes
FE1 C3 1.83(1) ? ? yes
FE2 S4 2.348(4) ? ? yes
FE2 S5 2.293(3) ? ? yes
FE2 S6 2.290(3) ? ? yes
FE2 C4 1.81(1) ? ? yes
FE2 C5 1.84(1) ? ? yes
FE2 C6 1.87(1) ? ? yes
S2 S3 2.052(4) ? ? yes
S5 S6 2.055(4) ? ? yes
S7 O7 1.43(1) ? ? yes
S7 O8 1.40(1) ? ? yes
S8 O9 1.409(10) ? ? yes
S8 O10 1.395(10) ? ? yes
O1 C1 1.12(1) ? ? yes
O2 C2 1.12(1) ? ? yes
O3 C3 1.11(1) ? ? yes
O4 C4 1.15(1) ? ? yes
O5 C5 1.12(1) ? ? yes
O6 C6 1.10(2) ? ? yes
